data_4309012
loop_
_publ_author_name
'Maxim N. Sokolov'
'Artyom L. Gushchin'
'Dmitrii Yu. Naumov'
'Olga A. Gerasko'
'Vladimir P. Fedin'

_publ_contact_author_address
;Nikolaev Institute of Inorganic Chemistry,
SB Russian Academy of Sciences,
Academition Lavrentiev Avenue 3,
Novosibirsk 90,
630090 Russia
;
_publ_contact_author_email d.y.naumov@ngs.ru
_publ_contact_author_fax 7(3832)309489
_publ_contact_author_name 'Dr. Dmitry Yu. Naumov'
_publ_contact_author_phone 7(3832)309466
_publ_section_title
;
Cluster Oxalate Complexes [M3(\m3-Q)(\m2-Q2)3(C2O4)3]2- and
[Mo3(\m3-Q)(\m2-Q)3(C2O4)3(H2O)3]2- (M = Mo, W; Q = S, Se):
Mechanochemical Synthesis and Crystal Structure
;
_journal_name_full 'Inorganic Chemistry'
_journal_page_first 2431
_journal_page_last 2436
_journal_paper_doi 10.1021/ic0488637
_journal_volume 44
_journal_year 2005
_chemical_formula_sum 'C55 H66 Mo3 O24 P2 Se4'
_chemical_formula_weight 1776.68
_space_group_IT_number 14
_symmetry_cell_setting monoclinic
_symmetry_Int_Tables_number 14
_symmetry_space_group_name_Hall '-P 2yn'
_symmetry_space_group_name_H-M 'P 1 21/n 1'
_atom_sites_solution_hydrogens geom
_atom_sites_solution_primary direct
_atom_sites_solution_secondary difmap
_audit_creation_method SHELXL-97
_cell_angle_alpha 90.00
_cell_angle_beta 102.2850(10)
_cell_angle_gamma 90.00
_cell_formula_units_Z 4
_cell_length_a 15.3693(10)
_cell_length_b 14.6896(6)
_cell_length_c 31.1011(19)
_cell_measurement_reflns_used 4592
_cell_measurement_temperature 293(2)
_cell_measurement_theta_max 21.09
_cell_measurement_theta_min 2.58
_cell_volume 6860.9(7)
_computing_cell_refinement 'Bruker SAINT'
_computing_data_collection 'Bruker APEX2'
_computing_data_reduction 'Bruker SAINT'
_computing_molecular_graphics 'Bruker SHELXTL'
_computing_publication_material 'Bruker SHELXTL'
_computing_structure_refinement 'Bruker SHELXTL'
_computing_structure_solution 'Bruker SHELXTL'
_diffrn_ambient_temperature 293(2)
_diffrn_detector_area_resol_mean 25
_diffrn_measured_fraction_theta_full 0.989
_diffrn_measured_fraction_theta_max 0.989
_diffrn_measurement_device_type 'Bruker Nonius X8Apex CCD area-detector'
_diffrn_measurement_method '\f scans'
_diffrn_radiation_monochromator graphite
_diffrn_radiation_probe x-ray
_diffrn_radiation_type MoK\a
_diffrn_radiation_wavelength 0.71073
_diffrn_reflns_av_R_equivalents 0.0589
_diffrn_reflns_av_sigmaI/netI 0.0853
_diffrn_reflns_limit_h_max 18
_diffrn_reflns_limit_h_min -18
_diffrn_reflns_limit_k_max 17
_diffrn_reflns_limit_k_min -10
_diffrn_reflns_limit_l_max 37
_diffrn_reflns_limit_l_min -37
_diffrn_reflns_number 39670
_diffrn_reflns_theta_full 25.00
_diffrn_reflns_theta_max 25.35
_diffrn_reflns_theta_min 2.14
_diffrn_source 'fine-focus sealed tube'
_diffrn_standards_decay_% 0
_diffrn_standards_number 0
_exptl_absorpt_coefficient_mu 2.782
_exptl_absorpt_correction_T_max 0.8969
_exptl_absorpt_correction_T_min 0.4179
_exptl_absorpt_correction_type empirical
_exptl_absorpt_process_details 'Bruker SADABS'
_exptl_crystal_colour brown
_exptl_crystal_density_diffrn 1.720
_exptl_crystal_density_method 'not measured'
_exptl_crystal_description plate
_exptl_crystal_F_000 3520
_exptl_crystal_size_max 0.38
_exptl_crystal_size_mid 0.30
_exptl_crystal_size_min 0.04
_refine_diff_density_max 1.041
_refine_diff_density_min -0.557
_refine_diff_density_rms 0.124
_refine_ls_extinction_coef 0
_refine_ls_extinction_method none
_refine_ls_goodness_of_fit_ref 0.986
_refine_ls_hydrogen_treatment mixed
_refine_ls_matrix_type full
_refine_ls_number_parameters 849
_refine_ls_number_reflns 12432
_refine_ls_number_restraints 39
_refine_ls_restrained_S_all 0.990
_refine_ls_R_factor_all 0.0931
_refine_ls_R_factor_gt 0.0515
_refine_ls_shift/su_max 0.001
_refine_ls_shift/su_mean 0.000
_refine_ls_structure_factor_coef Fsqd
_refine_ls_weighting_details 'calc w=1/[\s^2^(Fo^2^)+(0.0769P)^2^] where P=(Fo^2^+2Fc^2^)/3'
_refine_ls_weighting_scheme calc
_refine_ls_wR_factor_gt 0.1328
_refine_ls_wR_factor_ref 0.1504
_reflns_number_gt 7865
_reflns_number_total 12432
_reflns_threshold_expression >2\s(I)
_cod_data_source_file ic0488637si20050204_023927.cif
_cod_data_source_block ag138
_cod_original_sg_symbol_H-M 'P 21/n'
_cod_database_code 4309012

loop_
_symmetry_equiv_pos_as_xyz
'x, y, z'
'-x+1/2, y+1/2, -z+1/2'
'-x, -y, -z'
'x-1/2, -y-1/2, z-1/2'

loop_
_atom_site_label
_atom_site_type_symbol
_atom_site_fract_x
_atom_site_fract_y
_atom_site_fract_z
_atom_site_U_iso_or_equiv
_atom_site_adp_type
_atom_site_occupancy
_atom_site_symmetry_multiplicity
_atom_site_calc_flag
_atom_site_refinement_flags
_atom_site_disorder_assembly
_atom_site_disorder_group
Mo1 Mo 0.11182(4) 0.78024(3) -0.000577(17) 0.03954(15) Uani 1 1 d D . .
Mo2 Mo 0.19379(4) 0.61465(4) -0.015882(18) 0.04272(16) Uani 1 1 d D . .
Mo3 Mo 0.29292(4) 0.77779(4) -0.004391(18) 0.04730(17) Uani 1 1 d D . .
Se1 Se 0.33730(5) 0.63542(6) 0.03194(2) 0.0634(2) Uani 1 1 d . . .
Se2 Se 0.23104(5) 0.84573(6) 0.05302(2) 0.0661(2) Uani 1 1 d . . .
Se3 Se 0.10137(5) 0.63843(4) 0.03660(2) 0.0524(2) Uani 1 1 d . . .
Se4 Se 0.16981(4) 0.74478(4) -0.066385(19) 0.03971(17) Uani 1 1 d . . .
P1 P 0.24270(12) 0.22183(11) 0.24420(6) 0.0478(4) Uani 1 1 d . . .
P2 P 0.28029(12) 1.02845(12) -0.22259(6) 0.0485(4) Uani 1 1 d . . .
O1 O 0.0218(3) 0.8338(3) 0.04041(15) 0.0525(11) Uani 1 1 d D . .
H11 H -0.0339(18) 0.803(2) 0.0406(15) 0.063 Uiso 1 1 d D . .
H12 H 0.019(3) 0.8980(10) 0.0460(16) 0.063 Uiso 1 1 d D . .
O2 O 0.2029(4) 0.4723(3) 0.00668(16) 0.0707(15) Uani 1 1 d D . .
H21 H 0.1556(19) 0.4449(18) 0.0185(19) 0.085 Uiso 1 1 d D . .
H22 H 0.2604(10) 0.4458(17) 0.0201(19) 0.085 Uiso 1 1 d D . .
O3 O 0.4203(3) 0.8301(4) 0.03304(18) 0.0797(16) Uani 1 1 d D . .
H31 H 0.4272(16) 0.8959(11) 0.0389(19) 0.096 Uiso 1 1 d D . .
H32 H 0.4767(6) 0.806(3) 0.0276(17) 0.096 Uiso 1 1 d D . .
O11 O -0.0167(3) 0.7619(3) -0.04375(14) 0.0449(10) Uani 1 1 d . . .
O12 O 0.0718(3) 0.9101(3) -0.02990(14) 0.0465(10) Uani 1 1 d . . .
O13 O -0.1350(4) 0.8309(3) -0.0821(2) 0.093(2) Uani 1 1 d . . .
O14 O -0.0417(4) 0.9916(3) -0.06660(17) 0.0712(15) Uani 1 1 d . . .
O21 O 0.2507(3) 0.5472(3) -0.06413(14) 0.0521(11) Uani 1 1 d . . .
O22 O 0.0844(3) 0.5521(3) -0.06081(15) 0.0534(11) Uani 1 1 d . . .
O23 O 0.2304(4) 0.4363(3) -0.11379(18) 0.0819(17) Uani 1 1 d . . .
O24 O 0.0488(4) 0.4447(3) -0.11259(17) 0.0743(15) Uani 1 1 d . . .
O31 O 0.2999(3) 0.9054(3) -0.03653(16) 0.0592(12) Uani 1 1 d . . .
O32 O 0.3785(3) 0.7554(3) -0.04948(15) 0.0540(11) Uani 1 1 d . . .
O33 O 0.3740(4) 0.9845(4) -0.0794(2) 0.0872(17) Uani 1 1 d . . .
O34 O 0.4606(4) 0.8244(4) -0.09114(19) 0.0832(16) Uani 1 1 d . . .
C11 C -0.0600(5) 0.8312(4) -0.0605(2) 0.0505(17) Uani 1 1 d . . .
C12 C -0.0074(5) 0.9218(4) -0.0514(2) 0.0446(15) Uani 1 1 d . . .
C21 C 0.2027(6) 0.4910(4) -0.0893(2) 0.0563(18) Uani 1 1 d . . .
C22 C 0.1042(5) 0.4931(4) -0.0881(2) 0.0584(19) Uani 1 1 d . . .
C31 C 0.3560(5) 0.9134(5) -0.0612(3) 0.0614(19) Uani 1 1 d . . .
C32 C 0.4045(5) 0.8244(5) -0.0686(2) 0.0580(18) Uani 1 1 d . . .
C111 C 0.2336(5) 0.1568(4) 0.2922(2) 0.0502(16) Uani 1 1 d . . .
C112 C 0.1640(6) 0.1663(5) 0.3123(2) 0.067(2) Uani 1 1 d . . .
H112 H 0.1176 0.2062 0.3012 0.081 Uiso 1 1 calc R . .
C113 C 0.1634(6) 0.1133(6) 0.3512(3) 0.080(2) Uani 1 1 d . . .
H113 H 0.1164 0.1185 0.3656 0.096 Uiso 1 1 calc R . .
C114 C 0.2310(6) 0.0564(5) 0.3664(2) 0.074(2) Uani 1 1 d . . .
H114 H 0.2297 0.0208 0.3910 0.089 Uiso 1 1 calc R . .
C115 C 0.3022(6) 0.0494(5) 0.3465(3) 0.076(2) Uani 1 1 d . . .
H115 H 0.3499 0.0120 0.3587 0.092 Uiso 1 1 calc R . .
C116 C 0.3041(5) 0.0974(5) 0.3084(2) 0.0626(19) Uani 1 1 d . . .
H116 H 0.3509 0.0903 0.2940 0.075 Uiso 1 1 calc R . .
C121 C 0.3310(4) 0.3035(4) 0.2570(2) 0.0494(16) Uani 1 1 d . . .
C122 C 0.3401(5) 0.3645(4) 0.2241(2) 0.0581(19) Uani 1 1 d . . .
H122 H 0.3022 0.3624 0.1965 0.070 Uiso 1 1 calc R . .
C123 C 0.4072(5) 0.4284(5) 0.2337(3) 0.064(2) Uani 1 1 d . . .
H123 H 0.4164 0.4680 0.2117 0.077 Uiso 1 1 calc R . .
C124 C 0.4609(5) 0.4347(5) 0.2752(3) 0.063(2) Uani 1 1 d . . .
H124 H 0.5056 0.4784 0.2810 0.076 Uiso 1 1 calc R . .
C125 C 0.4486(5) 0.3764(5) 0.3084(3) 0.061(2) Uani 1 1 d . . .
H125 H 0.4839 0.3819 0.3365 0.073 Uiso 1 1 calc R . .
C126 C 0.3838(5) 0.3103(5) 0.2995(2) 0.0571(18) Uani 1 1 d . . .
H126 H 0.3752 0.2706 0.3216 0.069 Uiso 1 1 calc R . .
C131 C 0.1448(4) 0.2868(4) 0.2234(2) 0.0472(16) Uani 1 1 d . . .
C132 C 0.0990(4) 0.2797(5) 0.1802(2) 0.0508(17) Uani 1 1 d . . .
H132 H 0.1149 0.2347 0.1623 0.061 Uiso 1 1 calc R . .
C133 C 0.0299(5) 0.3383(6) 0.1633(3) 0.068(2) Uani 1 1 d . . .
H133 H 0.0001 0.3335 0.1341 0.082 Uiso 1 1 calc R . .
C134 C 0.0056(5) 0.4030(6) 0.1896(3) 0.077(2) Uani 1 1 d . . .
H134 H -0.0420 0.4413 0.1784 0.093 Uiso 1 1 calc R . .
C135 C 0.0509(5) 0.4130(5) 0.2330(3) 0.072(2) Uani 1 1 d . . .
H135 H 0.0345 0.4584 0.2506 0.086 Uiso 1 1 calc R . .
C136 C 0.1203(5) 0.3550(5) 0.2499(2) 0.063(2) Uani 1 1 d . . .
H136 H 0.1509 0.3612 0.2789 0.076 Uiso 1 1 calc R . .
C141 C 0.2657(4) 0.1433(4) 0.2039(2) 0.0478(16) Uani 1 1 d . . .
C142 C 0.2074(6) 0.0721(5) 0.1900(3) 0.073(2) Uani 1 1 d . . .
H142 H 0.1573 0.0647 0.2020 0.087 Uiso 1 1 calc R . .
C143 C 0.2234(7) 0.0122(5) 0.1585(3) 0.075(2) Uani 1 1 d . . .
H143 H 0.1822 -0.0331 0.1477 0.090 Uiso 1 1 calc R . .
C144 C 0.2994(6) 0.0195(5) 0.1431(3) 0.076(2) Uani 1 1 d . . .
H144 H 0.3112 -0.0226 0.1228 0.092 Uiso 1 1 calc R . .
C145 C 0.3592(6) 0.0881(6) 0.1572(3) 0.086(3) Uani 1 1 d . . .
H145 H 0.4110 0.0929 0.1464 0.103 Uiso 1 1 calc R . .
C146 C 0.3415(5) 0.1500(6) 0.1877(3) 0.074(2) Uani 1 1 d . . .
H146 H 0.3816 0.1969 0.1973 0.089 Uiso 1 1 calc R . .
C211 C 0.2033(4) 0.9816(4) -0.1925(2) 0.0479(16) Uani 1 1 d . . .
C212 C 0.1844(5) 1.0251(5) -0.1555(2) 0.0581(18) Uani 1 1 d . . .
H212 H 0.2110 1.0805 -0.1460 0.070 Uiso 1 1 calc R . .
C213 C 0.1257(5) 0.9847(6) -0.1331(2) 0.070(2) Uani 1 1 d . . .
H213 H 0.1141 1.0124 -0.1080 0.084 Uiso 1 1 calc R . .
C214 C 0.0846(5) 0.9044(6) -0.1476(3) 0.065(2) Uani 1 1 d . . .
H214 H 0.0443 0.8788 -0.1327 0.078 Uiso 1 1 calc R . .
C215 C 0.1017(5) 0.8620(5) -0.1832(3) 0.066(2) Uani 1 1 d . . .
H215 H 0.0729 0.8076 -0.1925 0.080 Uiso 1 1 calc R . .
C216 C 0.1618(5) 0.8980(4) -0.2066(2) 0.0585(19) Uani 1 1 d . . .
H216 H 0.1741 0.8676 -0.2309 0.070 Uiso 1 1 calc R . .
C221 C 0.3475(4) 0.9342(4) -0.2329(2) 0.0524(17) Uani 1 1 d . . .
C222 C 0.3847(5) 0.8772(5) -0.1975(3) 0.062(2) Uani 1 1 d . . .
H222 H 0.3775 0.8898 -0.1692 0.074 Uiso 1 1 calc R . .
C223 C 0.4324(5) 0.8016(5) -0.2062(3) 0.069(2) Uani 1 1 d . . .
H223 H 0.4576 0.7625 -0.1834 0.083 Uiso 1 1 calc R . .
C224 C 0.4421(5) 0.7846(5) -0.2473(3) 0.073(2) Uani 1 1 d . . .
H224 H 0.4733 0.7329 -0.2525 0.087 Uiso 1 1 calc R . .
C225 C 0.4086(5) 0.8394(5) -0.2813(3) 0.067(2) Uani 1 1 d . . .
H225 H 0.4185 0.8260 -0.3091 0.080 Uiso 1 1 calc R . .
C226 C 0.3587(5) 0.9166(5) -0.2755(2) 0.0580(18) Uani 1 1 d . . .
H226 H 0.3342 0.9544 -0.2989 0.070 Uiso 1 1 calc R . .
C231 C 0.2225(5) 1.0735(4) -0.2742(2) 0.0502(17) Uani 1 1 d . . .
C232 C 0.1405(5) 1.0415(5) -0.2942(2) 0.064(2) Uani 1 1 d . . .
H232 H 0.1107 1.0010 -0.2795 0.077 Uiso 1 1 calc R . .
C233 C 0.1018(6) 1.0692(6) -0.3365(3) 0.078(2) Uani 1 1 d . . .
H233 H 0.0457 1.0476 -0.3500 0.094 Uiso 1 1 calc R . .
C234 C 0.1454(7) 1.1281(6) -0.3585(3) 0.079(3) Uani 1 1 d . . .
H234 H 0.1191 1.1467 -0.3869 0.095 Uiso 1 1 calc R . .
C235 C 0.2284(7) 1.1601(5) -0.3387(3) 0.080(3) Uani 1 1 d . . .
H235 H 0.2584 1.1996 -0.3539 0.096 Uiso 1 1 calc R . .
C236 C 0.2678(5) 1.1337(5) -0.2958(3) 0.064(2) Uani 1 1 d . . .
H236 H 0.3234 1.1561 -0.2821 0.077 Uiso 1 1 calc R . .
C241 C 0.3459(5) 1.1188(5) -0.1924(2) 0.0562(18) Uani 1 1 d . . .
C242 C 0.3066(6) 1.2027(5) -0.1911(3) 0.075(2) Uani 1 1 d . . .
H242 H 0.2484 1.2129 -0.2063 0.090 Uiso 1 1 calc R . .
C243 C 0.3557(7) 1.2717(6) -0.1666(3) 0.088(3) Uani 1 1 d . . .
H243 H 0.3304 1.3290 -0.1658 0.105 Uiso 1 1 calc R . .
C244 C 0.4402(8) 1.2564(8) -0.1439(3) 0.099(3) Uani 1 1 d . . .
H244 H 0.4714 1.3029 -0.1270 0.119 Uiso 1 1 calc R . .
C245 C 0.4799(6) 1.1738(7) -0.1456(3) 0.087(3) Uani 1 1 d . . .
H245 H 0.5384 1.1649 -0.1306 0.105 Uiso 1 1 calc R . .
C246 C 0.4326(6) 1.1025(6) -0.1697(3) 0.073(2) Uani 1 1 d . . .
H246 H 0.4586 1.0455 -0.1706 0.088 Uiso 1 1 calc R . .
C1S C 0.2375(11) 1.0605(9) 0.0191(5) 0.066(4) Uani 0.50 1 d PU . .
H1S1 H 0.2741 1.0121 0.0111 0.080 Uiso 0.50 1 calc PR . .
H1S2 H 0.2055 1.0334 0.0396 0.080 Uiso 0.50 1 calc PR . .
C2S C 0.3064(14) 1.1273(13) 0.0483(6) 0.108(7) Uani 0.50 1 d PU . .
H2S1 H 0.3201 1.1762 0.0303 0.162 Uiso 0.50 1 calc PR . .
H2S2 H 0.3599 1.0947 0.0608 0.162 Uiso 0.50 1 calc PR . .
H2S3 H 0.2809 1.1518 0.0715 0.162 Uiso 0.50 1 calc PR . .
O1S O 0.1764(10) 1.0744(11) -0.0166(5) 0.123(5) Uani 0.50 1 d PU . .
H1S H 0.1937 1.0546 -0.0380 0.148 Uiso 0.50 1 calc PR . .
O1W O 0.6313(12) 0.6059(12) -0.0365(6) 0.153(6) Uani 0.50 1 d PU . .
O2W O 0.5771(7) 0.5680(8) 0.0771(4) 0.104(5) Uani 0.50 1 d P . .
O3W O 0.4884(8) 0.5751(10) -0.0353(4) 0.114(5) Uani 0.50 1 d P . .
O4W O 0.5717(5) 0.7406(6) 0.0311(3) 0.136(3) Uani 1 1 d . . .
O6W O 0.4260(8) 0.3157(9) 0.1132(5) 0.111(4) Uani 0.50 1 d P . .
O7W O 0.2459(5) 0.3134(5) 0.1146(2) 0.122(2) Uani 1 1 d . . .
O8W O 0.1810(5) 0.2489(5) -0.1155(3) 0.121(2) Uani 1 1 d . . .
O9W O 0.0954(3) 0.4085(3) 0.05790(17) 0.0652(13) Uani 1 1 d . . .
O10W O -0.0150(4) 0.7401(3) 0.10688(18) 0.0877(18) Uani 1 1 d . . .
O11W O 0.4331(4) 0.9940(4) 0.0699(2) 0.105(2) Uani 1 1 d . . .
O12W O 0.2927(6) 1.1379(6) -0.0571(3) 0.060(3) Uani 0.50 1 d P . .

loop_
_atom_site_aniso_label
_atom_site_aniso_U_11
_atom_site_aniso_U_22
_atom_site_aniso_U_33
_atom_site_aniso_U_23
_atom_site_aniso_U_13
_atom_site_aniso_U_12
Mo1 0.0461(3) 0.0329(3) 0.0411(3) -0.0028(2) 0.0126(2) -0.0035(2)
Mo2 0.0521(4) 0.0378(3) 0.0395(3) 0.0031(2) 0.0123(3) 0.0044(3)
Mo3 0.0436(3) 0.0546(4) 0.0430(3) -0.0099(3) 0.0077(3) -0.0071(3)
Se1 0.0562(5) 0.0850(5) 0.0460(4) 0.0104(4) 0.0041(3) 0.0132(4)
Se2 0.0621(5) 0.0833(6) 0.0534(4) -0.0312(4) 0.0132(4) -0.0148(4)
Se3 0.0681(5) 0.0443(4) 0.0504(4) 0.0097(3) 0.0256(4) 0.0071(3)
Se4 0.0462(4) 0.0363(3) 0.0362(3) 0.0001(3) 0.0078(3) -0.0026(3)
P1 0.0447(10) 0.0474(10) 0.0479(10) -0.0050(8) 0.0023(8) -0.0002(8)
P2 0.0503(10) 0.0457(10) 0.0542(11) 0.0070(8) 0.0217(8) 0.0062(8)
O1 0.058(3) 0.037(2) 0.070(3) -0.009(2) 0.030(2) -0.001(2)
O2 0.093(4) 0.045(3) 0.081(4) 0.023(3) 0.033(3) 0.019(3)
O3 0.044(3) 0.099(4) 0.088(4) -0.037(3) -0.003(3) -0.012(3)
O11 0.043(2) 0.030(2) 0.062(3) -0.001(2) 0.012(2) -0.0026(19)
O12 0.056(3) 0.029(2) 0.058(3) -0.0057(19) 0.022(2) -0.010(2)
O13 0.065(4) 0.055(3) 0.139(5) 0.008(3) -0.027(4) 0.002(3)
O14 0.090(4) 0.033(3) 0.088(4) -0.002(2) 0.012(3) 0.011(3)
O21 0.066(3) 0.045(3) 0.048(3) -0.006(2) 0.017(2) 0.008(2)
O22 0.061(3) 0.040(2) 0.061(3) -0.009(2) 0.018(2) -0.007(2)
O23 0.117(5) 0.061(3) 0.078(4) -0.016(3) 0.043(4) 0.003(3)
O24 0.105(4) 0.045(3) 0.067(3) -0.007(2) 0.004(3) -0.014(3)
O31 0.051(3) 0.048(3) 0.083(4) -0.010(2) 0.023(3) -0.009(2)
O32 0.046(3) 0.051(3) 0.066(3) -0.001(2) 0.016(2) -0.003(2)
O33 0.080(4) 0.077(4) 0.110(5) 0.016(3) 0.033(4) -0.016(3)
O34 0.079(4) 0.093(4) 0.091(4) 0.007(3) 0.047(3) 0.002(3)
C11 0.057(5) 0.038(4) 0.054(4) -0.005(3) 0.009(4) -0.002(3)
C12 0.057(4) 0.030(3) 0.053(4) -0.001(3) 0.026(3) 0.003(3)
C21 0.087(6) 0.034(4) 0.051(4) 0.011(3) 0.021(4) 0.009(4)
C22 0.081(6) 0.034(4) 0.061(5) 0.011(3) 0.015(4) -0.001(4)
C31 0.050(5) 0.064(5) 0.068(5) 0.000(4) 0.008(4) -0.009(4)
C32 0.047(4) 0.071(5) 0.053(4) -0.009(4) 0.002(4) -0.009(4)
C111 0.057(4) 0.044(4) 0.049(4) -0.004(3) 0.012(3) 0.000(3)
C112 0.078(6) 0.065(5) 0.058(5) 0.010(4) 0.013(4) 0.019(4)
C113 0.090(7) 0.099(6) 0.057(5) 0.001(5) 0.030(5) 0.017(5)
C114 0.104(7) 0.072(5) 0.044(4) 0.009(4) 0.010(5) 0.014(5)
C115 0.091(7) 0.064(5) 0.068(5) 0.002(4) 0.004(5) 0.026(5)
C116 0.068(5) 0.060(4) 0.058(5) 0.007(4) 0.009(4) 0.009(4)
C121 0.041(4) 0.044(4) 0.062(4) -0.012(3) 0.008(3) 0.001(3)
C122 0.058(5) 0.051(4) 0.060(5) 0.000(4) 0.000(4) -0.003(3)
C123 0.054(5) 0.047(4) 0.090(6) -0.005(4) 0.011(4) -0.003(4)
C124 0.052(5) 0.043(4) 0.095(6) -0.012(4) 0.016(4) -0.003(3)
C125 0.050(4) 0.059(5) 0.067(5) -0.022(4) -0.002(4) -0.007(4)
C126 0.058(5) 0.058(4) 0.053(4) 0.000(3) 0.006(4) 0.009(4)
C131 0.039(4) 0.047(4) 0.058(4) 0.002(3) 0.014(3) -0.006(3)
C132 0.039(4) 0.061(4) 0.051(4) 0.003(3) 0.007(3) -0.013(3)
C133 0.047(4) 0.095(6) 0.059(5) 0.020(5) 0.003(4) -0.007(4)
C134 0.056(5) 0.098(6) 0.080(6) 0.034(5) 0.021(5) 0.026(5)
C135 0.075(6) 0.071(5) 0.076(6) 0.006(4) 0.032(5) 0.023(4)
C136 0.065(5) 0.069(5) 0.050(4) 0.002(4) 0.001(4) 0.018(4)
C141 0.050(4) 0.038(4) 0.054(4) -0.008(3) 0.008(3) -0.001(3)
C142 0.084(6) 0.063(5) 0.076(6) -0.008(4) 0.029(5) -0.017(4)
C143 0.112(7) 0.044(4) 0.069(5) -0.021(4) 0.018(5) -0.026(4)
C144 0.095(7) 0.066(5) 0.068(5) -0.032(4) 0.016(5) 0.003(5)
C145 0.074(6) 0.087(6) 0.103(7) -0.047(5) 0.034(5) -0.010(5)
C146 0.064(5) 0.084(6) 0.074(5) -0.031(4) 0.013(4) -0.005(4)
C211 0.048(4) 0.047(4) 0.053(4) 0.014(3) 0.020(3) 0.012(3)
C212 0.059(5) 0.065(5) 0.052(4) 0.003(4) 0.016(4) 0.005(4)
C213 0.069(5) 0.106(7) 0.041(4) 0.015(4) 0.027(4) 0.021(5)
C214 0.065(5) 0.070(5) 0.068(5) 0.027(4) 0.028(4) 0.014(4)
C215 0.068(5) 0.047(4) 0.092(6) 0.021(4) 0.037(5) 0.003(4)
C216 0.076(5) 0.042(4) 0.065(5) 0.002(3) 0.032(4) 0.001(4)
C221 0.044(4) 0.048(4) 0.069(5) 0.005(3) 0.021(3) 0.004(3)
C222 0.058(5) 0.058(5) 0.076(5) 0.017(4) 0.026(4) 0.005(4)
C223 0.051(5) 0.055(5) 0.109(7) 0.021(5) 0.031(5) 0.012(4)
C224 0.051(5) 0.051(5) 0.124(8) -0.007(5) 0.035(5) 0.006(4)
C225 0.057(5) 0.065(5) 0.081(6) -0.024(4) 0.020(4) 0.005(4)
C226 0.054(4) 0.061(4) 0.064(5) -0.005(4) 0.024(4) -0.006(4)
C231 0.051(4) 0.052(4) 0.055(4) 0.008(3) 0.028(3) 0.010(3)
C232 0.080(6) 0.058(5) 0.057(5) 0.007(4) 0.020(4) 0.003(4)
C233 0.086(6) 0.079(6) 0.069(6) 0.011(5) 0.015(5) 0.005(5)
C234 0.115(8) 0.076(6) 0.052(5) 0.009(4) 0.029(5) 0.030(6)
C235 0.123(8) 0.059(5) 0.074(6) 0.023(4) 0.055(6) 0.016(5)
C236 0.067(5) 0.063(5) 0.070(5) 0.020(4) 0.034(4) 0.013(4)
C241 0.063(5) 0.053(4) 0.056(4) 0.009(3) 0.023(4) -0.003(4)
C242 0.076(6) 0.058(5) 0.093(6) -0.007(4) 0.025(5) 0.002(4)
C243 0.096(7) 0.059(5) 0.115(8) -0.013(5) 0.037(6) -0.013(5)
C244 0.100(8) 0.102(8) 0.101(8) -0.014(6) 0.032(7) -0.026(7)
C245 0.077(6) 0.101(7) 0.083(6) 0.001(6) 0.017(5) -0.011(6)
C246 0.072(6) 0.078(6) 0.071(5) 0.000(4) 0.019(5) -0.005(5)
C1S 0.078(7) 0.051(6) 0.072(7) 0.012(6) 0.021(6) 0.006(6)
C2S 0.109(9) 0.111(9) 0.100(9) -0.010(7) 0.012(7) 0.013(7)
O1S 0.129(8) 0.113(7) 0.128(8) 0.002(6) 0.026(6) -0.040(6)
O1W 0.149(8) 0.148(8) 0.162(9) 0.039(7) 0.033(7) 0.063(7)
O2W 0.072(8) 0.096(8) 0.155(12) 0.084(8) 0.051(8) 0.059(7)
O3W 0.079(9) 0.178(13) 0.079(8) 0.002(8) 0.002(7) 0.073(9)
O4W 0.086(5) 0.177(7) 0.140(7) -0.023(5) 0.012(5) 0.012(5)
O6W 0.070(8) 0.100(9) 0.163(13) 0.001(9) 0.020(8) 0.003(7)
O7W 0.103(5) 0.124(6) 0.134(6) 0.008(5) 0.015(5) -0.003(5)
O8W 0.110(6) 0.110(5) 0.153(7) -0.033(5) 0.047(5) -0.006(4)
O9W 0.060(3) 0.046(3) 0.088(4) 0.010(3) 0.014(3) -0.009(2)
O10W 0.142(6) 0.058(3) 0.075(4) -0.006(3) 0.049(4) -0.020(3)
O11W 0.093(4) 0.084(4) 0.149(6) -0.035(4) 0.046(4) -0.035(4)
O12W 0.051(6) 0.040(5) 0.090(7) 0.002(5) 0.017(5) 0.000(4)

loop_
_atom_type_symbol
_atom_type_description
_atom_type_scat_dispersion_real
_atom_type_scat_dispersion_imag
_atom_type_scat_source
C C 0.0033 0.0016 'International Tables Vol C Tables 4.2.6.8 and 6.1.1.4'
H H 0.0000 0.0000 'International Tables Vol C Tables 4.2.6.8 and 6.1.1.4'
O O 0.0106 0.0060 'International Tables Vol C Tables 4.2.6.8 and 6.1.1.4'
P P 0.1023 0.0942 'International Tables Vol C Tables 4.2.6.8 and 6.1.1.4'
Se Se -0.0929 2.2259 'International Tables Vol C Tables 4.2.6.8 and 6.1.1.4'
Mo Mo -1.6832 0.6857 'International Tables Vol C Tables 4.2.6.8 and 6.1.1.4'

loop_
_geom_angle_atom_site_label_1
_geom_angle_atom_site_label_2
_geom_angle_atom_site_label_3
_geom_angle
_geom_angle_site_symmetry_1
_geom_angle_site_symmetry_3
_geom_angle_publ_flag
O12 Mo1 O11 72.83(15) . . ?
O12 Mo1 O1 76.80(16) . . ?
O11 Mo1 O1 78.54(16) . . ?
O12 Mo1 Se2 92.64(12) . . ?
O11 Mo1 Se2 160.98(11) . . ?
O1 Mo1 Se2 86.33(12) . . ?
O12 Mo1 Se3 158.69(12) . . ?
O11 Mo1 Se3 92.60(11) . . ?
O1 Mo1 Se3 85.24(11) . . ?
Se2 Mo1 Se3 97.61(3) . . ?
O12 Mo1 Se4 87.50(11) . . ?
O11 Mo1 Se4 84.33(11) . . ?
O1 Mo1 Se4 159.50(12) . . ?
Se2 Mo1 Se4 107.75(3) . . ?
Se3 Mo1 Se4 106.87(3) . . ?
O12 Mo1 Mo3 100.96(12) . . ?
O11 Mo1 Mo3 139.12(12) . . ?
O1 Mo1 Mo3 140.71(12) . . ?
Se2 Mo1 Mo3 54.41(2) . . ?
Se3 Mo1 Mo3 100.21(3) . . ?
Se4 Mo1 Mo3 54.83(2) . . ?
O12 Mo1 Mo2 142.27(11) . . ?
O11 Mo1 Mo2 99.78(10) . . ?
O1 Mo1 Mo2 139.27(11) . . ?
Se2 Mo1 Mo2 99.21(3) . . ?
Se3 Mo1 Mo2 54.06(2) . . ?
Se4 Mo1 Mo2 54.77(2) . . ?
Mo3 Mo1 Mo2 60.064(19) . . ?
O21 Mo2 O22 74.08(18) . . ?
O21 Mo2 O2 77.02(17) . . ?
O22 Mo2 O2 77.84(19) . . ?
O21 Mo2 Se1 91.99(13) . . ?
O22 Mo2 Se1 160.80(12) . . ?
O2 Mo2 Se1 86.30(15) . . ?
O21 Mo2 Se3 158.98(13) . . ?
O22 Mo2 Se3 90.56(12) . . ?
O2 Mo2 Se3 85.89(13) . . ?
Se1 Mo2 Se3 99.11(3) . . ?
O21 Mo2 Se4 86.54(11) . . ?
O22 Mo2 Se4 85.79(12) . . ?
O2 Mo2 Se4 159.37(14) . . ?
Se1 Mo2 Se4 106.89(3) . . ?
Se3 Mo2 Se4 106.94(3) . . ?
O21 Mo2 Mo3 101.09(12) . . ?
O22 Mo2 Mo3 140.50(12) . . ?
O2 Mo2 Mo3 140.41(15) . . ?
Se1 Mo2 Mo3 54.12(2) . . ?
Se3 Mo2 Mo3 99.88(3) . . ?
Se4 Mo2 Mo3 54.72(2) . . ?
O21 Mo2 Mo1 141.43(11) . . ?
O22 Mo2 Mo1 99.32(12) . . ?
O2 Mo2 Mo1 139.87(13) . . ?
Se1 Mo2 Mo1 99.78(3) . . ?
Se3 Mo2 Mo1 53.99(2) . . ?
Se4 Mo2 Mo1 54.91(2) . . ?
Mo3 Mo2 Mo1 59.711(19) . . ?
O31 Mo3 O32 74.33(17) . . ?
O31 Mo3 O3 79.2(2) . . ?
O32 Mo3 O3 78.36(19) . . ?
O31 Mo3 Se1 160.83(13) . . ?
O32 Mo3 Se1 91.25(12) . . ?
O3 Mo3 Se1 85.62(16) . . ?
O31 Mo3 Se2 92.86(13) . . ?
O32 Mo3 Se2 160.44(12) . . ?
O3 Mo3 Se2 84.83(14) . . ?
Se1 Mo3 Se2 97.42(3) . . ?
O31 Mo3 Se4 84.98(13) . . ?
O32 Mo3 Se4 86.18(12) . . ?
O3 Mo3 Se4 160.33(16) . . ?
Se1 Mo3 Se4 107.00(3) . . ?
Se2 Mo3 Se4 107.76(3) . . ?
O31 Mo3 Mo1 99.03(13) . . ?
O32 Mo3 Mo1 141.35(12) . . ?
O3 Mo3 Mo1 138.86(14) . . ?
Se1 Mo3 Mo1 100.11(3) . . ?
Se2 Mo3 Mo1 54.07(2) . . ?
Se4 Mo3 Mo1 55.17(2) . . ?
O31 Mo3 Mo2 139.91(13) . . ?
O32 Mo3 Mo2 100.19(12) . . ?
O3 Mo3 Mo2 139.64(16) . . ?
Se1 Mo3 Mo2 54.03(2) . . ?
Se2 Mo3 Mo2 99.09(3) . . ?
Se4 Mo3 Mo2 54.92(2) . . ?
Mo1 Mo3 Mo2 60.225(19) . . ?
Mo2 Se1 Mo3 71.85(3) . . ?
Mo1 Se2 Mo3 71.52(3) . . ?
Mo1 Se3 Mo2 71.95(3) . . ?
Mo3 Se4 Mo2 70.36(2) . . ?
Mo3 Se4 Mo1 70.00(2) . . ?
Mo2 Se4 Mo1 70.32(2) . . ?
C131 P1 C121 105.3(3) . . ?
C131 P1 C141 111.6(3) . . ?
C121 P1 C141 109.5(3) . . ?
C131 P1 C111 112.1(3) . . ?
C121 P1 C111 111.0(3) . . ?
C141 P1 C111 107.4(3) . . ?
C231 P2 C211 110.7(3) . . ?
C231 P2 C221 108.7(3) . . ?
C211 P2 C221 105.4(3) . . ?
C231 P2 C241 108.1(3) . . ?
C211 P2 C241 111.7(3) . . ?
C221 P2 C241 112.3(3) . . ?
C11 O11 Mo1 119.2(4) . . ?
C12 O12 Mo1 120.0(4) . . ?
C21 O21 Mo2 117.8(5) . . ?
C22 O22 Mo2 116.8(5) . . ?
C31 O31 Mo3 118.0(5) . . ?
C32 O32 Mo3 118.5(4) . . ?
O13 C11 O11 125.7(6) . . ?
O13 C11 C12 120.4(6) . . ?
O11 C11 C12 113.9(6) . . ?
O14 C12 O12 127.8(6) . . ?
O14 C12 C11 119.4(7) . . ?
O12 C12 C11 112.6(5) . . ?
O23 C21 O21 124.9(8) . . ?
O23 C21 C22 120.0(7) . . ?
O21 C21 C22 115.1(6) . . ?
O24 C22 O22 124.1(7) . . ?
O24 C22 C21 122.0(7) . . ?
O22 C22 C21 113.8(6) . . ?
O33 C31 O31 126.4(7) . . ?
O33 C31 C32 118.7(7) . . ?
O31 C31 C32 114.9(7) . . ?
O34 C32 O32 126.4(7) . . ?
O34 C32 C31 120.5(7) . . ?
O32 C32 C31 113.1(7) . . ?
C112 C111 C116 121.7(7) . . ?
C112 C111 P1 122.4(5) . . ?
C116 C111 P1 115.9(5) . . ?
C111 C112 C113 118.5(7) . . ?
C114 C113 C112 119.4(8) . . ?
C113 C114 C115 121.4(8) . . ?
C114 C115 C116 120.9(8) . . ?
C115 C116 C111 118.0(7) . . ?
C122 C121 C126 121.3(6) . . ?
C122 C121 P1 117.3(5) . . ?
C126 C121 P1 121.2(6) . . ?
C123 C122 C121 118.0(7) . . ?
C122 C123 C124 121.2(8) . . ?
C123 C124 C125 120.4(7) . . ?
C126 C125 C124 119.7(7) . . ?
C125 C126 C121 119.3(7) . . ?
C132 C131 C136 118.8(6) . . ?
C132 C131 P1 121.9(5) . . ?
C136 C131 P1 118.8(5) . . ?
C131 C132 C133 120.9(7) . . ?
C134 C133 C132 119.7(7) . . ?
C133 C134 C135 121.0(7) . . ?
C136 C135 C134 119.4(7) . . ?
C135 C136 C131 120.2(7) . . ?
C146 C141 C142 118.9(6) . . ?
C146 C141 P1 121.5(5) . . ?
C142 C141 P1 119.6(6) . . ?
C143 C142 C141 120.2(8) . . ?
C144 C143 C142 119.9(7) . . ?
C143 C144 C145 120.9(7) . . ?
C144 C145 C146 119.1(8) . . ?
C141 C146 C145 120.9(8) . . ?
C212 C211 C216 119.5(6) . . ?
C212 C211 P2 121.9(5) . . ?
C216 C211 P2 118.5(5) . . ?
C213 C212 C211 119.3(7) . . ?
C214 C213 C212 120.5(7) . . ?
C215 C214 C213 120.8(7) . . ?
C214 C215 C216 121.5(7) . . ?
C215 C216 C211 118.3(7) . . ?
C226 C221 C222 121.4(6) . . ?
C226 C221 P2 120.3(5) . . ?
C222 C221 P2 118.3(6) . . ?
C223 C222 C221 118.0(7) . . ?
C224 C223 C222 120.2(8) . . ?
C225 C224 C223 122.5(8) . . ?
C224 C225 C226 120.8(8) . . ?
C221 C226 C225 117.0(7) . . ?
C232 C231 C236 120.5(7) . . ?
C232 C231 P2 121.1(5) . . ?
C236 C231 P2 117.9(6) . . ?
C231 C232 C233 120.1(7) . . ?
C234 C233 C232 120.3(9) . . ?
C233 C234 C235 120.0(8) . . ?
C234 C235 C236 120.3(8) . . ?
C231 C236 C235 118.7(8) . . ?
C242 C241 C246 121.3(7) . . ?
C242 C241 P2 118.2(6) . . ?
C246 C241 P2 120.5(6) . . ?
C241 C242 C243 118.6(8) . . ?
C244 C243 C242 120.7(9) . . ?
C243 C244 C245 120.9(10) . . ?
C244 C245 C246 120.1(9) . . ?
C241 C246 C245 118.4(8) . . ?
O1S C1S C2S 131.5(15) . . ?

loop_
_geom_bond_atom_site_label_1
_geom_bond_atom_site_label_2
_geom_bond_distance
_geom_bond_site_symmetry_2
_geom_bond_publ_flag
Mo1 O12 2.148(4) . ?
Mo1 O11 2.156(4) . ?
Mo1 O1 2.215(4) . ?
Mo1 Se2 2.4003(9) . ?
Mo1 Se3 2.4045(8) . ?
Mo1 Se4 2.4558(8) . ?
Mo1 Mo3 2.8113(8) . ?
Mo1 Mo2 2.8260(7) . ?
Mo2 O21 2.134(4) . ?
Mo2 O22 2.150(4) . ?
Mo2 O2 2.200(4) . ?
Mo2 Se1 2.4029(9) . ?
Mo2 Se3 2.4065(9) . ?
Mo2 Se4 2.4517(8) . ?
Mo2 Mo3 2.8214(8) . ?
Mo3 O31 2.138(5) . ?
Mo3 O32 2.143(5) . ?
Mo3 O3 2.193(5) . ?
Mo3 Se1 2.4057(9) . ?
Mo3 Se2 2.4106(9) . ?
Mo3 Se4 2.4455(8) . ?
P1 C131 1.783(7) . ?
P1 C121 1.791(7) . ?
P1 C141 1.791(6) . ?
P1 C111 1.803(7) . ?
P2 C231 1.786(7) . ?
P2 C211 1.794(6) . ?
P2 C221 1.796(7) . ?
P2 C241 1.804(7) . ?
O11 C11 1.266(7) . ?
O12 C12 1.269(8) . ?
O13 C11 1.203(8) . ?
O14 C12 1.203(7) . ?
O21 C21 1.261(8) . ?
O22 C22 1.294(8) . ?
O23 C21 1.243(8) . ?
O24 C22 1.239(8) . ?
O31 C31 1.276(8) . ?
O32 C32 1.281(8) . ?
O33 C31 1.246(8) . ?
O34 C32 1.222(8) . ?
C11 C12 1.552(9) . ?
C21 C22 1.522(11) . ?
C31 C32 1.546(11) . ?
C111 C112 1.356(10) . ?
C111 C116 1.401(9) . ?
C112 C113 1.440(10) . ?
C113 C114 1.340(11) . ?
C114 C115 1.371(11) . ?
C115 C116 1.383(10) . ?
C121 C122 1.390(9) . ?
C121 C126 1.400(9) . ?
C122 C123 1.378(9) . ?
C123 C124 1.380(10) . ?
C124 C125 1.383(10) . ?
C125 C126 1.376(9) . ?
C131 C132 1.381(9) . ?
C131 C136 1.398(9) . ?
C132 C133 1.382(9) . ?
C133 C134 1.357(11) . ?
C134 C135 1.389(11) . ?
C135 C136 1.379(10) . ?
C141 C146 1.370(10) . ?
C141 C142 1.385(9) . ?
C142 C143 1.379(10) . ?
C143 C144 1.357(11) . ?
C144 C145 1.372(11) . ?
C145 C146 1.381(10) . ?
C211 C212 1.401(9) . ?
C211 C216 1.411(9) . ?
C212 C213 1.384(10) . ?
C213 C214 1.369(11) . ?
C214 C215 1.344(10) . ?
C215 C216 1.394(9) . ?
C221 C226 1.396(9) . ?
C221 C222 1.403(9) . ?
C222 C223 1.389(10) . ?
C223 C224 1.344(11) . ?
C224 C225 1.341(11) . ?
C225 C226 1.402(10) . ?
C231 C232 1.366(10) . ?
C231 C236 1.386(9) . ?
C232 C233 1.385(10) . ?
C233 C234 1.365(11) . ?
C234 C235 1.375(12) . ?
C235 C236 1.397(11) . ?
C241 C242 1.377(10) . ?
C241 C246 1.389(11) . ?
C242 C243 1.392(11) . ?
C243 C244 1.358(13) . ?
C244 C245 1.364(13) . ?
C245 C246 1.399(11) . ?
C1S O1S 1.309(19) . ?
C1S C2S 1.58(2) . ?
